data_4315034
loop_
_publ_author_name
'Sabrina Sculfort'
'Richard Welter'
'Pierre Braunstein'

_publ_contact_author_address
;
Institut Le Bel, rue Blaise Pascal, 67081 STRASBOURG, FRANCE
;
_publ_contact_author_email braunstein@unistra.fr
_publ_contact_author_fax 0368851322
_publ_contact_author_name
;
Pierre Braunstein
;
_publ_contact_author_phone 0368851308
_publ_section_title
;
 Heterometallic Chains and Clusters with Gold-Transition Metal Bonds:
 Synthesis and Interconversion
;
_journal_name_full 'Inorganic Chemistry'
_journal_page_first 2372
_journal_page_last 2382
_journal_paper_doi 10.1021/ic902245v
_journal_volume 49
_journal_year 2010
_chemical_formula_moiety 'C56 H50 Cu4 Mo6 Na2 O22'
_chemical_formula_sum 'C56 H50 Cu4 Mo6 Na2 O22'
_chemical_formula_weight 1950.74
_chemical_name_systematic
; 
 ? 
;
_space_group_IT_number 2
_symmetry_cell_setting triclinic
_symmetry_space_group_name_Hall '-P 1'
_symmetry_space_group_name_H-M 'P -1'
_atom_sites_solution_hydrogens geom
_atom_sites_solution_primary direct
_atom_sites_solution_secondary difmap
_audit_creation_date 10-03-06
_audit_creation_method SHELXL-97
_cell_angle_alpha 85.3970(12)
_cell_angle_beta 68.4860(15)
_cell_angle_gamma 89.3140(12)
_cell_formula_units_Z 1
_cell_length_a 11.3840(4)
_cell_length_b 12.0860(4)
_cell_length_c 12.3210(6)
_cell_measurement_reflns_used 5051
_cell_measurement_temperature 173(2)
_cell_measurement_theta_max 30.034
_cell_measurement_theta_min 0.998
_cell_volume 1571.74(11)
_computing_cell_refinement 'Denzo (Nonius B.V., 1998)'
_computing_data_collection 'Collect (Nonius B.V., 1998)'
_computing_data_reduction 'Denzo (Nonius B.V., 1998)'
_computing_molecular_graphics 'PLATON 98 (Spek, 1998)'
_computing_publication_material 'SHELXL-97 (Sheldrick, 1997)'
_computing_structure_refinement 'SHELXL-97 (Sheldrick, 1997)'
_computing_structure_solution 'SHELXS-97 (Sheldrick, 1997)'
_diffrn_ambient_temperature 173(2)
_diffrn_measured_fraction_theta_full 0.997
_diffrn_measured_fraction_theta_max 0.997
_diffrn_measurement_device_type KappaCCD
_diffrn_measurement_method '\p scans'
_diffrn_radiation_monochromator graphite
_diffrn_radiation_source 'fine-focus sealed tube'
_diffrn_radiation_type MoK\a
_diffrn_radiation_wavelength 0.71073
_diffrn_reflns_av_R_equivalents 0.0319
_diffrn_reflns_av_sigmaI/netI 0.0881
_diffrn_reflns_limit_h_max 16
_diffrn_reflns_limit_h_min -12
_diffrn_reflns_limit_k_max 16
_diffrn_reflns_limit_k_min -17
_diffrn_reflns_limit_l_max 17
_diffrn_reflns_limit_l_min -16
_diffrn_reflns_number 13079
_diffrn_reflns_theta_full 30.05
_diffrn_reflns_theta_max 30.05
_diffrn_reflns_theta_min 1.69
_exptl_absorpt_coefficient_mu 2.567
_exptl_absorpt_correction_type none
_exptl_crystal_colour yellow
_exptl_crystal_density_diffrn 2.061
_exptl_crystal_density_method 'not measured'
_exptl_crystal_description prism
_exptl_crystal_F_000 952
_exptl_crystal_size_max 0.12
_exptl_crystal_size_mid 0.10
_exptl_crystal_size_min 0.09
_refine_diff_density_max 1.594
_refine_diff_density_min -1.535
_refine_diff_density_rms 0.180
_refine_ls_extinction_method none
_refine_ls_goodness_of_fit_ref 0.987
_refine_ls_hydrogen_treatment constr
_refine_ls_matrix_type full
_refine_ls_number_parameters 406
_refine_ls_number_reflns 9182
_refine_ls_number_restraints 0
_refine_ls_restrained_S_all 0.987
_refine_ls_R_factor_all 0.0890
_refine_ls_R_factor_gt 0.0443
_refine_ls_shift/su_max 0.001
_refine_ls_shift/su_mean 0.000
_refine_ls_structure_factor_coef Fsqd
_refine_ls_weighting_details 'calc w=1/[\s^2^(Fo^2^)+(0.0465P)^2^+0.0000P] where P=(Fo^2^+2Fc^2^)/3'
_refine_ls_weighting_scheme calc
_refine_ls_wR_factor_gt 0.0919
_refine_ls_wR_factor_ref 0.1108
_reflns_number_gt 6041
_reflns_number_total 9182
_reflns_threshold_expression >2sigma(I)
_cod_data_source_file ic902245v_si_012.cif
_cod_data_source_block sabri_mo6_cu4_na
_cod_database_code 4315034

loop_
_symmetry_equiv_pos_as_xyz
'x, y, z'
'-x, -y, -z'

loop_
_atom_site_label
_atom_site_type_symbol
_atom_site_fract_x
_atom_site_fract_y
_atom_site_fract_z
_atom_site_U_iso_or_equiv
_atom_site_adp_type
_atom_site_occupancy
_atom_site_symmetry_multiplicity
_atom_site_calc_flag
_atom_site_refinement_flags
_atom_site_disorder_assembly
_atom_site_disorder_group
Mo1 Mo 0.89165(3) 0.46773(3) 0.34348(3) 0.01766(9) Uani 1 1 d . . .
Mo2 Mo 0.83859(4) 0.07268(3) 0.22767(3) 0.02147(10) Uani 1 1 d . . .
Mo3 Mo 0.55516(3) 0.25398(3) 0.69400(3) 0.02036(9) Uani 1 1 d . . .
Cu1 Cu 0.83306(5) 0.26746(4) 0.30532(5) 0.02627(13) Uani 1 1 d . . .
Cu3 Cu 0.70070(5) 0.37711(4) 0.51560(5) 0.02700(13) Uani 1 1 d . . .
Na1 Na 0.45199(16) 0.33463(13) 0.30982(14) 0.0253(4) Uani 1 1 d . . .
O1 O 0.6399(3) 0.4415(2) 0.2980(3) 0.0324(7) Uani 1 1 d . . .
O2 O 0.7757(3) 0.6127(2) 0.5548(3) 0.0319(7) Uani 1 1 d . . .
O3 O 0.9602(3) 0.2670(2) 0.4854(3) 0.0332(8) Uani 1 1 d . . .
O4 O 0.7484(4) 0.0815(3) 0.0179(3) 0.0509(10) Uani 1 1 d . . .
O5 O 0.5771(3) 0.1812(2) 0.3462(3) 0.0304(7) Uani 1 1 d . . .
O6 O 1.0389(4) 0.2476(3) 0.0692(3) 0.0504(10) Uani 1 1 d . . .
O7 O 0.4339(3) 0.3404(3) 0.5140(3) 0.0410(8) Uani 1 1 d . . .
O8 O 0.6103(3) 0.4846(2) 0.7610(3) 0.0333(8) Uani 1 1 d . . .
O9 O 0.2978(3) 0.3266(3) 0.8712(3) 0.0447(9) Uani 1 1 d . . .
O10 O 0.3218(3) 0.2477(2) 0.2306(3) 0.0306(7) Uani 1 1 d . . .
O11 O 0.5711(3) 0.3119(2) 0.1069(3) 0.0358(8) Uani 1 1 d . . .
C1 C 0.7296(4) 0.4420(3) 0.3220(4) 0.0242(9) Uani 1 1 d . . .
C2 C 0.8106(4) 0.5510(3) 0.4828(4) 0.0246(9) Uani 1 1 d . . .
C3 C 0.9250(4) 0.3363(3) 0.4352(4) 0.0222(9) Uani 1 1 d . . .
C4 C 0.7816(5) 0.0794(4) 0.0953(4) 0.0332(11) Uani 1 1 d . . .
C5 C 0.6806(4) 0.1494(3) 0.3029(4) 0.0233(9) Uani 1 1 d . . .
C6 C 0.9590(4) 0.1906(3) 0.1336(4) 0.0306(10) Uani 1 1 d . . .
C7 C 0.4862(4) 0.3113(3) 0.5774(4) 0.0278(10) Uani 1 1 d . . .
C8 C 0.5972(4) 0.3988(3) 0.7284(4) 0.0241(9) Uani 1 1 d . . .
C9 C 0.3922(4) 0.2991(3) 0.8046(4) 0.0270(10) Uani 1 1 d . . .
C10 C 1.0022(4) 0.6337(3) 0.2624(4) 0.0286(10) Uani 1 1 d . . .
H10 H 0.9746 0.7003 0.2994 0.034 Uiso 1 1 calc . . .
C11 C 0.9652(5) 0.5936(4) 0.1767(4) 0.0374(12) Uani 1 1 d . . .
H11 H 0.9093 0.6287 0.1439 0.045 Uiso 1 1 calc . . .
C12 C 1.0263(5) 0.4907(4) 0.1470(4) 0.0378(12) Uani 1 1 d . . .
H12 H 1.0178 0.4442 0.0916 0.045 Uiso 1 1 calc . . .
C13 C 1.1011(4) 0.4711(3) 0.2145(4) 0.0347(12) Uani 1 1 d . . .
H13 H 1.1527 0.4085 0.2127 0.042 Uiso 1 1 calc . . .
C14 C 1.0872(4) 0.5586(4) 0.2847(4) 0.0285(10) Uani 1 1 d . . .
H14 H 1.1282 0.5662 0.3384 0.034 Uiso 1 1 calc . . .
C15 C 0.9293(5) -0.1011(3) 0.1905(4) 0.0387(13) Uani 1 1 d . . .
H15 H 0.9550 -0.1253 0.1139 0.046 Uiso 1 1 calc . . .
C16 C 0.8094(5) -0.1183(3) 0.2797(5) 0.0357(12) Uani 1 1 d . . .
H16 H 0.7397 -0.1564 0.2738 0.043 Uiso 1 1 calc . . .
C17 C 0.8106(5) -0.0691(3) 0.3787(4) 0.0365(12) Uani 1 1 d . . .
H17 H 0.7418 -0.0680 0.4513 0.044 Uiso 1 1 calc . . .
C18 C 0.9321(5) -0.0216(4) 0.3515(5) 0.0387(12) Uani 1 1 d . . .
H18 H 0.9595 0.0168 0.4026 0.046 Uiso 1 1 calc . . .
C19 C 1.0044(4) -0.0414(4) 0.2359(5) 0.0368(12) Uani 1 1 d . . .
H19 H 1.0899 -0.0186 0.1947 0.044 Uiso 1 1 calc . . .
C20 C 0.5806(5) 0.0679(3) 0.6446(5) 0.0390(13) Uani 1 1 d . . .
H20 H 0.5416 0.0409 0.5954 0.047 Uiso 1 1 calc . . .
C21 C 0.5285(5) 0.0658(4) 0.7663(5) 0.0435(14) Uani 1 1 d . . .
H21 H 0.4473 0.0369 0.8148 0.052 Uiso 1 1 calc . . .
C22 C 0.6173(6) 0.1141(4) 0.8051(4) 0.0424(13) Uani 1 1 d . . .
H22 H 0.6064 0.1231 0.8841 0.051 Uiso 1 1 calc . . .
C23 C 0.7239(4) 0.1461(3) 0.7064(5) 0.0343(11) Uani 1 1 d . . .
H23 H 0.7982 0.1811 0.7062 0.041 Uiso 1 1 calc . . .
C24 C 0.7016(5) 0.1173(3) 0.6080(4) 0.0358(12) Uani 1 1 d . . .
H24 H 0.7587 0.1291 0.5292 0.043 Uiso 1 1 calc . . .
C25 C 0.2220(5) 0.1708(4) 0.2911(5) 0.0388(12) Uani 1 1 d . . .
H25A H 0.1609 0.1729 0.2519 0.058 Uiso 1 1 calc . . .
H25B H 0.1800 0.1903 0.3718 0.058 Uiso 1 1 calc . . .
H25C H 0.2560 0.0959 0.2914 0.058 Uiso 1 1 calc . . .
C26 C 0.3828(5) 0.2253(4) 0.1119(4) 0.0420(13) Uani 1 1 d . . .
H26A H 0.3204 0.2241 0.0733 0.050 Uiso 1 1 calc . . .
H26B H 0.4230 0.1518 0.1072 0.050 Uiso 1 1 calc . . .
C27 C 0.4813(5) 0.3144(4) 0.0514(4) 0.0395(12) Uani 1 1 d . . .
H27A H 0.5237 0.3014 -0.0323 0.047 Uiso 1 1 calc . . .
H27B H 0.4413 0.3879 0.0564 0.047 Uiso 1 1 calc . . .
C28 C 0.6847(6) 0.3723(4) 0.0390(5) 0.0509(15) Uani 1 1 d . . .
H28A H 0.7163 0.3491 -0.0409 0.076 Uiso 1 1 calc . . .
H28B H 0.7483 0.3574 0.0743 0.076 Uiso 1 1 calc . . .
H28C H 0.6675 0.4519 0.0371 0.076 Uiso 1 1 calc . . .

loop_
_atom_site_aniso_label
_atom_site_aniso_U_11
_atom_site_aniso_U_22
_atom_site_aniso_U_33
_atom_site_aniso_U_23
_atom_site_aniso_U_13
_atom_site_aniso_U_12
Mo1 0.01750(19) 0.01726(17) 0.01879(19) -0.00150(13) -0.00726(15) -0.00183(13)
Mo2 0.0245(2) 0.01893(18) 0.0227(2) -0.00458(13) -0.01007(16) 0.00097(14)
Mo3 0.0191(2) 0.02272(18) 0.0194(2) -0.00112(13) -0.00731(15) -0.00074(14)
Cu1 0.0305(3) 0.0204(3) 0.0291(3) -0.0057(2) -0.0116(3) -0.0019(2)
Cu3 0.0235(3) 0.0302(3) 0.0243(3) 0.0016(2) -0.0057(2) -0.0040(2)
Na1 0.0241(9) 0.0300(9) 0.0247(9) -0.0044(7) -0.0121(8) 0.0009(7)
O1 0.0311(19) 0.0332(17) 0.040(2) 0.0039(14) -0.0231(17) -0.0033(13)
O2 0.0314(19) 0.0357(18) 0.0290(18) -0.0116(14) -0.0096(15) 0.0043(14)
O3 0.0275(18) 0.0314(16) 0.042(2) 0.0072(14) -0.0162(16) -0.0004(13)
O4 0.047(2) 0.078(3) 0.037(2) -0.0118(18) -0.024(2) 0.0023(19)
O5 0.0262(18) 0.0292(16) 0.0347(19) -0.0061(13) -0.0091(15) 0.0041(13)
O6 0.055(3) 0.038(2) 0.037(2) -0.0031(15) 0.009(2) -0.0082(17)
O7 0.033(2) 0.063(2) 0.032(2) -0.0079(16) -0.0182(18) 0.0144(17)
O8 0.0337(19) 0.0298(17) 0.0340(19) -0.0049(13) -0.0094(16) 0.0025(14)
O9 0.033(2) 0.061(2) 0.032(2) -0.0029(16) -0.0023(18) 0.0104(17)
O10 0.0339(19) 0.0309(16) 0.0293(18) -0.0082(13) -0.0129(15) -0.0017(13)
O11 0.038(2) 0.0409(18) 0.0240(18) 0.0001(14) -0.0073(16) 0.0003(15)
C1 0.030(3) 0.019(2) 0.025(2) 0.0031(16) -0.012(2) -0.0024(17)
C2 0.019(2) 0.026(2) 0.030(3) 0.0011(18) -0.011(2) -0.0011(17)
C3 0.018(2) 0.023(2) 0.025(2) -0.0021(16) -0.0065(18) 0.0004(16)
C4 0.030(3) 0.043(3) 0.031(3) -0.010(2) -0.014(2) 0.001(2)
C5 0.026(2) 0.021(2) 0.025(2) -0.0019(16) -0.011(2) -0.0024(17)
C6 0.031(3) 0.025(2) 0.031(3) -0.0030(18) -0.006(2) 0.0008(18)
C7 0.023(2) 0.037(2) 0.023(2) -0.0056(18) -0.007(2) 0.0044(18)
C8 0.019(2) 0.027(2) 0.025(2) -0.0050(17) -0.0068(19) 0.0050(17)
C9 0.024(2) 0.031(2) 0.026(2) 0.0014(18) -0.009(2) -0.0017(18)
C10 0.029(3) 0.019(2) 0.033(3) 0.0039(17) -0.006(2) -0.0038(17)
C11 0.039(3) 0.038(3) 0.034(3) 0.018(2) -0.016(2) -0.008(2)
C12 0.043(3) 0.043(3) 0.019(2) -0.0013(19) -0.001(2) -0.024(2)
C13 0.022(2) 0.027(2) 0.040(3) 0.010(2) 0.004(2) 0.0043(18)
C14 0.017(2) 0.039(3) 0.028(3) 0.0099(19) -0.009(2) -0.0104(18)
C15 0.058(4) 0.021(2) 0.037(3) -0.0109(19) -0.016(3) 0.011(2)
C16 0.037(3) 0.014(2) 0.060(4) -0.001(2) -0.022(3) -0.0040(18)
C17 0.049(3) 0.025(2) 0.029(3) 0.0042(19) -0.008(2) 0.005(2)
C18 0.056(4) 0.029(2) 0.045(3) -0.006(2) -0.035(3) 0.010(2)
C19 0.024(3) 0.034(3) 0.048(3) 0.003(2) -0.009(2) 0.0027(19)
C20 0.053(3) 0.022(2) 0.053(4) -0.007(2) -0.031(3) 0.000(2)
C21 0.025(3) 0.029(2) 0.064(4) 0.016(2) -0.006(3) -0.002(2)
C22 0.062(4) 0.034(3) 0.031(3) -0.002(2) -0.018(3) 0.022(2)
C23 0.026(3) 0.026(2) 0.058(3) -0.003(2) -0.024(3) 0.0041(18)
C24 0.043(3) 0.023(2) 0.031(3) -0.0044(19) -0.002(2) 0.007(2)
C25 0.035(3) 0.030(2) 0.053(3) -0.001(2) -0.019(3) -0.006(2)
C26 0.062(4) 0.037(3) 0.033(3) -0.010(2) -0.022(3) -0.006(2)
C27 0.057(4) 0.041(3) 0.022(3) -0.006(2) -0.015(3) 0.005(2)
C28 0.050(4) 0.058(3) 0.031(3) 0.001(2) 0.000(3) -0.003(3)

loop_
_atom_type_symbol
_atom_type_description
_atom_type_scat_dispersion_real
_atom_type_scat_dispersion_imag
_atom_type_scat_source
C C 0.0033 0.0016 'International Tables Vol C Tables 4.2.6.8 and 6.1.1.4'
H H 0.0000 0.0000 'International Tables Vol C Tables 4.2.6.8 and 6.1.1.4'
O O 0.0106 0.0060 'International Tables Vol C Tables 4.2.6.8 and 6.1.1.4'
Cu Cu 0.3201 1.2651 'International Tables Vol C Tables 4.2.6.8 and 6.1.1.4'
Mo Mo -1.6832 0.6857 'International Tables Vol C Tables 4.2.6.8 and 6.1.1.4'
Na Na 0.0362 0.0249 'International Tables Vol C Tables 4.2.6.8 and 6.1.1.4'

loop_
_geom_angle_atom_site_label_1
_geom_angle_atom_site_label_2
_geom_angle_atom_site_label_3
_geom_angle
_geom_angle_site_symmetry_1
_geom_angle_site_symmetry_3
_geom_angle_publ_flag
C2 Mo1 C1 93.18(18) . . ?
C2 Mo1 C3 93.76(16) . . ?
C1 Mo1 C3 108.67(16) . . ?
C2 Mo1 C10 84.23(16) . . ?
C1 Mo1 C10 118.30(16) . . ?
C3 Mo1 C10 133.03(17) . . ?
C2 Mo1 C13 129.76(18) . . ?
C1 Mo1 C13 132.32(19) . . ?
C3 Mo1 C13 90.37(16) . . ?
C10 Mo1 C13 58.15(15) . . ?
C2 Mo1 C14 95.46(17) . . ?
C1 Mo1 C14 150.14(16) . . ?
C3 Mo1 C14 99.22(16) . . ?
C10 Mo1 C14 35.05(15) . . ?
C13 Mo1 C14 34.72(16) . . ?
C2 Mo1 C12 142.14(16) . . ?
C1 Mo1 C12 99.18(18) . . ?
C3 Mo1 C12 115.37(18) . . ?
C10 Mo1 C12 58.39(15) . . ?
C13 Mo1 C12 34.87(17) . . ?
C14 Mo1 C12 58.05(16) . . ?
C2 Mo1 C11 109.00(17) . . ?
C1 Mo1 C11 92.26(17) . . ?
C3 Mo1 C11 148.28(17) . . ?
C10 Mo1 C11 34.68(16) . . ?
C13 Mo1 C11 58.15(16) . . ?
C14 Mo1 C11 57.91(16) . . ?
C12 Mo1 C11 35.40(17) . . ?
C2 Mo1 Cu3 61.25(12) . . ?
C1 Mo1 Cu3 60.12(12) . . ?
C3 Mo1 Cu3 62.61(12) . . ?
C10 Mo1 Cu3 144.48(11) . . ?
C13 Mo1 Cu3 152.60(10) . . ?
C14 Mo1 Cu3 147.10(11) . . ?
C12 Mo1 Cu3 153.26(11) . . ?
C11 Mo1 Cu3 148.11(12) . . ?
C2 Mo1 Cu1 128.38(12) . . ?
C1 Mo1 Cu1 60.21(11) . . ?
C3 Mo1 Cu1 60.83(12) . . ?
C10 Mo1 Cu1 146.57(12) . . ?
C13 Mo1 Cu1 96.79(12) . . ?
C14 Mo1 Cu1 130.32(12) . . ?
C12 Mo1 Cu1 88.29(11) . . ?
C11 Mo1 Cu1 114.93(13) . . ?
Cu3 Mo1 Cu1 67.137(18) . . ?
C5 Mo2 C4 83.07(18) . . ?
C5 Mo2 C6 104.80(17) . . ?
C4 Mo2 C6 84.5(2) . . ?
C5 Mo2 C15 144.34(17) . . ?
C4 Mo2 C15 93.93(18) . . ?
C6 Mo2 C15 110.29(18) . . ?
C5 Mo2 C16 109.93(17) . . ?
C4 Mo2 C16 98.10(18) . . ?
C6 Mo2 C16 145.24(18) . . ?
C15 Mo2 C16 35.09(17) . . ?
C5 Mo2 C19 151.64(18) . . ?
C4 Mo2 C19 122.28(19) . . ?
C6 Mo2 C19 91.21(17) . . ?
C15 Mo2 C19 35.09(17) . . ?
C16 Mo2 C19 58.01(16) . . ?
C5 Mo2 C17 97.26(17) . . ?
C4 Mo2 C17 129.95(18) . . ?
C6 Mo2 C17 141.36(19) . . ?
C15 Mo2 C17 58.04(17) . . ?
C16 Mo2 C17 34.75(16) . . ?
C19 Mo2 C17 57.59(17) . . ?
C5 Mo2 C18 117.36(18) . . ?
C4 Mo2 C18 151.78(17) . . ?
C6 Mo2 C18 106.65(19) . . ?
C15 Mo2 C18 58.00(17) . . ?
C16 Mo2 C18 57.91(17) . . ?
C19 Mo2 C18 34.40(17) . . ?
C17 Mo2 C18 34.77(17) . . ?
C5 Mo2 Cu1 57.67(11) . . ?
C4 Mo2 Cu1 111.13(13) . . ?
C6 Mo2 Cu1 59.53(13) . . ?
C15 Mo2 Cu1 150.62(14) . . ?
C16 Mo2 Cu1 145.10(13) . . ?
C19 Mo2 Cu1 115.55(13) . . ?
C17 Mo2 Cu1 110.76(12) . . ?
C18 Mo2 Cu1 96.68(11) . . ?
C8 Mo3 C7 95.07(18) . . ?
C8 Mo3 C9 78.30(17) . . ?
C7 Mo3 C9 83.17(18) . . ?
C8 Mo3 C23 102.21(17) . . ?
C7 Mo3 C23 139.60(18) . . ?
C9 Mo3 C23 135.83(18) . . ?
C8 Mo3 C22 109.88(19) . . ?
C7 Mo3 C22 155.00(18) . . ?
C9 Mo3 C22 102.91(18) . . ?
C23 Mo3 C22 34.56(17) . . ?
C8 Mo3 C24 125.47(18) . . ?
C7 Mo3 C24 106.97(18) . . ?
C9 Mo3 C24 151.70(16) . . ?
C23 Mo3 C24 34.52(17) . . ?
C22 Mo3 C24 57.29(17) . . ?
C8 Mo3 C21 142.2(2) . . ?
C7 Mo3 C21 121.2(2) . . ?
C9 Mo3 C21 94.76(17) . . ?
C23 Mo3 C21 57.74(16) . . ?
C22 Mo3 C21 34.99(18) . . ?
C24 Mo3 C21 57.21(16) . . ?
C8 Mo3 C20 159.28(18) . . ?
C7 Mo3 C20 97.97(18) . . ?
C9 Mo3 C20 119.16(18) . . ?
C23 Mo3 C20 57.81(17) . . ?
C22 Mo3 C20 57.72(17) . . ?
C24 Mo3 C20 34.66(17) . . ?
C21 Mo3 C20 34.35(18) . . ?
C8 Mo3 Cu3 64.88(13) . . ?
C7 Mo3 Cu3 62.13(13) . . ?
C9 Mo3 Cu3 124.87(12) . . ?
C23 Mo3 Cu3 92.76(12) . . ?
C22 Mo3 Cu3 126.96(15) . . ?
C24 Mo3 Cu3 82.37(11) . . ?
C21 Mo3 Cu3 139.22(13) . . ?
C20 Mo3 Cu3 107.64(13) . . ?
C5 Cu1 C6 84.90(16) . . ?
C5 Cu1 C1 102.17(15) . . ?
C6 Cu1 C1 127.35(15) . . ?
C5 Cu1 C3 141.82(14) . . ?
C6 Cu1 C3 120.86(16) . . ?
C1 Cu1 C3 84.62(14) . . ?
C5 Cu1 Mo2 46.73(11) . . ?
C6 Cu1 Mo2 46.56(11) . . ?
C1 Cu1 Mo2 143.27(11) . . ?
C3 Cu1 Mo2 131.40(9) . . ?
C5 Cu1 Mo1 147.44(11) . . ?
C6 Cu1 Mo1 118.77(11) . . ?
C1 Cu1 Mo1 46.22(11) . . ?
C3 Cu1 Mo1 46.10(9) . . ?
Mo2 Cu1 Mo1 164.38(3) . . ?
C5 Cu1 Cu3 101.31(11) . . ?
C6 Cu1 Cu3 173.79(12) . . ?
C1 Cu1 Cu3 51.84(10) . . ?
C3 Cu1 Cu3 53.74(10) . . ?
Mo2 Cu1 Cu3 138.61(2) . . ?
Mo1 Cu1 Cu3 55.642(16) . . ?
C1 Cu3 C2 74.79(14) . . ?
C1 Cu3 C7 98.57(15) . . ?
C2 Cu3 C7 137.73(15) . . ?
C1 Cu3 C3 84.83(15) . . ?
C2 Cu3 C3 73.73(14) . . ?
C7 Cu3 C3 148.27(14) . . ?
C1 Cu3 C8 148.47(14) . . ?
C2 Cu3 C8 91.93(15) . . ?
C7 Cu3 C8 72.00(15) . . ?
C3 Cu3 C8 119.31(14) . . ?
C1 Cu3 Mo3 142.83(11) . . ?
C2 Cu3 Mo3 136.67(11) . . ?
C7 Cu3 Mo3 46.02(11) . . ?
C3 Cu3 Mo3 118.69(10) . . ?
C8 Cu3 Mo3 44.97(10) . . ?
C1 Cu3 Mo1 47.08(11) . . ?
C2 Cu3 Mo1 46.51(11) . . ?
C7 Cu3 Mo1 145.64(11) . . ?
C3 Cu3 Mo1 46.47(9) . . ?
C8 Cu3 Mo1 136.24(10) . . ?
Mo3 Cu3 Mo1 165.15(3) . . ?
C1 Cu3 Cu1 52.96(10) . . ?
C2 Cu3 Cu1 103.73(11) . . ?
C7 Cu3 Cu1 104.58(11) . . ?
C3 Cu3 Cu1 52.92(10) . . ?
C8 Cu3 Cu1 157.82(10) . . ?
Mo3 Cu3 Cu1 116.70(2) . . ?
Mo1 Cu3 Cu1 57.222(16) . . ?
O10 Na1 O11 71.27(12) . . ?
O10 Na1 O5 102.42(11) . . ?
O11 Na1 O5 84.46(12) . . ?
O10 Na1 O7 130.37(13) . . ?
O11 Na1 O7 152.11(14) . . ?
O5 Na1 O7 74.28(11) . . ?
O10 Na1 O1 154.19(13) . . ?
O11 Na1 O1 83.86(12) . . ?
O5 Na1 O1 81.33(11) . . ?
O7 Na1 O1 75.38(12) . . ?
O10 Na1 O8 87.96(12) . 2_666 ?
O11 Na1 O8 85.64(11) . 2_666 ?
O5 Na1 O8 162.50(13) . 2_666 ?
O7 Na1 O8 109.74(12) . 2_666 ?
O1 Na1 O8 83.29(11) . 2_666 ?
O10 Na1 O2 76.90(11) . 2_666 ?
O11 Na1 O2 139.65(13) . 2_666 ?
O5 Na1 O2 126.91(11) . 2_666 ?
O7 Na1 O2 68.17(11) . 2_666 ?
O1 Na1 O2 121.53(11) . 2_666 ?
O8 Na1 O2 68.86(11) 2_666 2_666 ?
O10 Na1 C27 49.19(13) . . ?
O11 Na1 C27 26.15(12) . . ?
O5 Na1 C27 102.61(13) . . ?
O7 Na1 C27 176.82(13) . . ?
O1 Na1 C27 105.00(14) . . ?
O8 Na1 C27 73.43(12) 2_666 . ?
O2 Na1 C27 113.82(14) 2_666 . ?
C1 O1 Na1 145.9(3) . . ?
C2 O2 Na1 131.6(3) . 2_666 ?
C5 O5 Na1 137.1(3) . . ?
C7 O7 Na1 141.1(3) . . ?
C8 O8 Na1 124.6(3) . 2_666 ?
C25 O10 C26 111.6(4) . . ?
C25 O10 Na1 126.5(3) . . ?
C26 O10 Na1 114.3(3) . . ?
C27 O11 C28 112.8(4) . . ?
C27 O11 Na1 105.7(3) . . ?
C28 O11 Na1 124.1(3) . . ?
O1 C1 Mo1 169.6(3) . . ?
O1 C1 Cu3 115.9(3) . . ?
Mo1 C1 Cu3 72.80(14) . . ?
O1 C1 Cu1 113.4(3) . . ?
Mo1 C1 Cu1 73.57(14) . . ?
Cu3 C1 Cu1 75.20(12) . . ?
O2 C2 Mo1 169.6(4) . . ?
O2 C2 Cu3 118.1(3) . . ?
Mo1 C2 Cu3 72.24(13) . . ?
O3 C3 Mo1 170.6(4) . . ?
O3 C3 Cu1 113.5(3) . . ?
Mo1 C3 Cu1 73.07(13) . . ?
O3 C3 Cu3 116.9(3) . . ?
Mo1 C3 Cu3 70.93(13) . . ?
Cu1 C3 Cu3 73.34(12) . . ?
O4 C4 Mo2 178.9(4) . . ?
O5 C5 Mo2 170.0(3) . . ?
O5 C5 Cu1 114.4(3) . . ?
Mo2 C5 Cu1 75.60(15) . . ?
O6 C6 Mo2 170.1(4) . . ?
O6 C6 Cu1 115.6(3) . . ?
Mo2 C6 Cu1 73.91(15) . . ?
O7 C7 Mo3 173.4(4) . . ?
O7 C7 Cu3 114.8(3) . . ?
Mo3 C7 Cu3 71.85(14) . . ?
O8 C8 Mo3 172.1(4) . . ?
O8 C8 Cu3 117.2(3) . . ?
Mo3 C8 Cu3 70.15(13) . . ?
O9 C9 Mo3 178.4(4) . . ?
C11 C10 C14 108.2(4) . . ?
C11 C10 Mo1 73.4(2) . . ?
C14 C10 Mo1 72.6(2) . . ?
C11 C10 H10 125.9 . . ?
C14 C10 H10 125.9 . . ?
Mo1 C10 H10 119.9 . . ?
C10 C11 C12 107.8(4) . . ?
C10 C11 Mo1 72.0(2) . . ?
C12 C11 Mo1 72.0(2) . . ?
C10 C11 H11 126.1 . . ?
C12 C11 H11 126.1 . . ?
Mo1 C11 H11 121.7 . . ?
C13 C12 C11 107.2(4) . . ?
C13 C12 Mo1 72.2(3) . . ?
C11 C12 Mo1 72.6(3) . . ?
C13 C12 H12 126.4 . . ?
C11 C12 H12 126.4 . . ?
Mo1 C12 H12 120.6 . . ?
C14 C13 C12 108.7(4) . . ?
C14 C13 Mo1 72.7(3) . . ?
C12 C13 Mo1 72.9(3) . . ?
C14 C13 H13 125.7 . . ?
C12 C13 H13 125.7 . . ?
Mo1 C13 H13 120.4 . . ?
C13 C14 C10 108.2(4) . . ?
C13 C14 Mo1 72.5(2) . . ?
C10 C14 Mo1 72.4(2) . . ?
C13 C14 H14 125.9 . . ?
C10 C14 H14 125.9 . . ?
Mo1 C14 H14 121.0 . . ?
C16 C15 C19 107.5(4) . . ?
C16 C15 Mo2 72.7(2) . . ?
C19 C15 Mo2 73.2(3) . . ?
C16 C15 H15 126.3 . . ?
C19 C15 H15 126.3 . . ?
Mo2 C15 H15 119.8 . . ?
C17 C16 C15 108.1(4) . . ?
C17 C16 Mo2 73.4(2) . . ?
C15 C16 Mo2 72.2(2) . . ?
C17 C16 H16 125.9 . . ?
C15 C16 H16 125.9 . . ?
Mo2 C16 H16 120.2 . . ?
C16 C17 C18 108.2(4) . . ?
C16 C17 Mo2 71.8(3) . . ?
C18 C17 Mo2 73.2(3) . . ?
C16 C17 H17 125.9 . . ?
C18 C17 H17 125.9 . . ?
Mo2 C17 H17 120.8 . . ?
C19 C18 C17 107.6(4) . . ?
C19 C18 Mo2 71.9(3) . . ?
C17 C18 Mo2 72.0(3) . . ?
C19 C18 H18 126.2 . . ?
C17 C18 H18 126.2 . . ?
Mo2 C18 H18 121.7 . . ?
C18 C19 C15 108.6(4) . . ?
C18 C19 Mo2 73.7(3) . . ?
C15 C19 Mo2 71.7(3) . . ?
C18 C19 H19 125.7 . . ?
C15 C19 H19 125.7 . . ?
Mo2 C19 H19 120.6 . . ?
C21 C20 C24 107.4(5) . . ?
C21 C20 Mo3 72.5(3) . . ?
C24 C20 Mo3 72.4(2) . . ?
C21 C20 H20 126.3 . . ?
C24 C20 H20 126.3 . . ?
Mo3 C20 H20 120.6 . . ?
C20 C21 C22 108.3(4) . . ?
C20 C21 Mo3 73.1(3) . . ?
C22 C21 Mo3 72.4(3) . . ?
C20 C21 H21 125.9 . . ?
C22 C21 H21 125.9 . . ?
Mo3 C21 H21 120.3 . . ?
C23 C22 C21 107.8(4) . . ?
C23 C22 Mo3 72.7(3) . . ?
C21 C22 Mo3 72.6(3) . . ?
C23 C22 H22 126.1 . . ?
C21 C22 H22 126.1 . . ?
Mo3 C22 H22 120.4 . . ?
C24 C23 C22 107.7(4) . . ?
C24 C23 Mo3 72.9(3) . . ?
C22 C23 Mo3 72.8(3) . . ?
C24 C23 H23 126.1 . . ?
C22 C23 H23 126.1 . . ?
Mo3 C23 H23 120.1 . . ?
C23 C24 C20 108.9(4) . . ?
C23 C24 Mo3 72.6(3) . . ?
C20 C24 Mo3 73.0(3) . . ?
C23 C24 H24 125.6 . . ?
C20 C24 H24 125.6 . . ?
Mo3 C24 H24 120.5 . . ?
O10 C25 H25A 109.5 . . ?
O10 C25 H25B 109.5 . . ?
H25A C25 H25B 109.5 . . ?
O10 C25 H25C 109.5 . . ?
H25A C25 H25C 109.5 . . ?
H25B C25 H25C 109.5 . . ?
O10 C26 C27 108.6(4) . . ?
O10 C26 H26A 110.0 . . ?
C27 C26 H26A 110.0 . . ?
O10 C26 H26B 110.0 . . ?
C27 C26 H26B 110.0 . . ?
H26A C26 H26B 108.3 . . ?
O11 C27 C26 108.5(4) . . ?
O11 C27 Na1 48.13(19) . . ?
C26 C27 Na1 79.8(3) . . ?
O11 C27 H27A 110.0 . . ?
C26 C27 H27A 110.0 . . ?
Na1 C27 H27A 158.0 . . ?
O11 C27 H27B 110.0 . . ?
C26 C27 H27B 110.0 . . ?
Na1 C27 H27B 85.3 . . ?
H27A C27 H27B 108.4 . . ?
O11 C28 H28A 109.5 . . ?
O11 C28 H28B 109.5 . . ?
H28A C28 H28B 109.5 . . ?
O11 C28 H28C 109.5 . . ?
H28A C28 H28C 109.5 . . ?
H28B C28 H28C 109.5 . . ?

loop_
_geom_bond_atom_site_label_1
_geom_bond_atom_site_label_2
_geom_bond_distance
_geom_bond_site_symmetry_2
_geom_bond_publ_flag
Mo1 C2 1.976(5) . ?
Mo1 C1 1.988(5) . ?
Mo1 C3 1.989(4) . ?
Mo1 C10 2.329(4) . ?
Mo1 C13 2.329(4) . ?
Mo1 C14 2.332(4) . ?
Mo1 C12 2.339(4) . ?
Mo1 C11 2.347(4) . ?
Mo1 Cu3 2.5933(6) . ?
Mo1 Cu1 2.6412(6) . ?
Mo2 C5 1.957(4) . ?
Mo2 C4 1.961(5) . ?
Mo2 C6 1.967(4) . ?
Mo2 C15 2.333(4) . ?
Mo2 C16 2.339(4) . ?
Mo2 C19 2.352(5) . ?
Mo2 C17 2.359(4) . ?
Mo2 C18 2.376(5) . ?
Mo2 Cu1 2.6029(6) . ?
Mo3 C8 1.938(4) . ?
Mo3 C7 1.953(5) . ?
Mo3 C9 1.959(5) . ?
Mo3 C23 2.353(4) . ?
Mo3 C22 2.355(4) . ?
Mo3 C24 2.356(4) . ?
Mo3 C21 2.356(4) . ?
Mo3 C20 2.364(4) . ?
Mo3 Cu3 2.5796(6) . ?
Cu1 C5 2.271(4) . ?
Cu1 C6 2.335(5) . ?
Cu1 C1 2.390(4) . ?
Cu1 C3 2.411(4) . ?
Cu1 Cu3 2.8946(8) . ?
Cu3 C1 2.354(4) . ?
Cu3 C2 2.387(4) . ?
Cu3 C7 2.400(5) . ?
Cu3 C3 2.436(4) . ?
Cu3 C8 2.483(4) . ?
Na1 O10 2.349(3) . ?
Na1 O11 2.404(3) . ?
Na1 O5 2.438(3) . ?
Na1 O7 2.454(4) . ?
Na1 O1 2.464(3) . ?
Na1 O8 2.480(3) 2_666 ?
Na1 O2 2.620(3) 2_666 ?
Na1 C27 3.107(5) . ?
O1 C1 1.164(5) . ?
O2 C2 1.159(5) . ?
O2 Na1 2.620(3) 2_666 ?
O3 C3 1.156(5) . ?
O4 C4 1.145(5) . ?
O5 C5 1.175(5) . ?
O6 C6 1.153(5) . ?
O7 C7 1.174(5) . ?
O8 C8 1.173(5) . ?
O8 Na1 2.480(3) 2_666 ?
O9 C9 1.153(5) . ?
O10 C25 1.416(5) . ?
O10 C26 1.417(6) . ?
O11 C27 1.423(6) . ?
O11 C28 1.427(6) . ?
C10 C11 1.393(6) . ?
C10 C14 1.403(6) . ?
C10 H10 0.9500 . ?
C11 C12 1.425(7) . ?
C11 H11 0.9500 . ?
C12 C13 1.399(7) . ?
C12 H12 0.9500 . ?
C13 C14 1.391(7) . ?
C13 H13 0.9500 . ?
C14 H14 0.9500 . ?
C15 C16 1.409(7) . ?
C15 C19 1.412(7) . ?
C15 H15 0.9500 . ?
C16 C17 1.403(7) . ?
C16 H16 0.9500 . ?
C17 C18 1.415(7) . ?
C17 H17 0.9500 . ?
C18 C19 1.398(7) . ?
C18 H18 0.9500 . ?
C19 H19 0.9500 . ?
C20 C21 1.394(7) . ?
C20 C24 1.406(7) . ?
C20 H20 0.9500 . ?
C21 C22 1.416(7) . ?
C21 H21 0.9500 . ?
C22 C23 1.399(7) . ?
C22 H22 0.9500 . ?
C23 C24 1.397(7) . ?
C23 H23 0.9500 . ?
C24 H24 0.9500 . ?
C25 H25A 0.9800 . ?
C25 H25B 0.9800 . ?
C25 H25C 0.9800 . ?
C26 C27 1.503(7) . ?
C26 H26A 0.9900 . ?
C26 H26B 0.9900 . ?
C27 H27A 0.9900 . ?
C27 H27B 0.9900 . ?
C28 H28A 0.9800 . ?
C28 H28B 0.9800 . ?
C28 H28C 0.9800 . ?
